data_7135041
loop_
_publ_author_name
'Chen, Hui-Ping'
'Wang, Zhen-Yu'
'Qi, Jun-Chao'
'Peng, Hang'
'Yang, Tian-En'
'Zhang, Xiao-Xuan'
'Luo, Xin-Yu'
'Liao, Wei-Qiang'

_publ_section_title
;
 A five- and six-coordinated two-dimensional metal halide
 organic-inorganic phase transition material.
;
_journal_issue 85
_journal_name_full 'Chemical communications (Cambridge, England)'
_journal_page_first 16636
_journal_page_last 16639
_journal_paper_doi 10.1039/d5cc04326c
_journal_volume 61
_journal_year 2025
_chemical_formula_moiety 'Cd3 Cl7, C8 H20 N'
_chemical_formula_sum 'C8 H20 Cd3 Cl7 N'
_chemical_formula_weight 715.60
_space_group_crystal_system triclinic
_space_group_IT_number 2
_space_group_name_Hall '-P 1'
_space_group_name_H-M_alt 'P -1'
_atom_sites_solution_hydrogens geom
_audit_creation_date 2025-09-17
_audit_creation_method
;
Olex2 1.5
(compiled 2024.02.16 svn.r378c4104 for OlexSys, GUI svn.r6928)
;
_audit_update_record
;
2025-09-17 deposited with the CCDC.	2025-09-22 downloaded from the CCDC.
;
_cell_angle_alpha 66.714(2)
_cell_angle_beta 82.325(2)
_cell_angle_gamma 70.712(3)
_cell_formula_units_Z 2
_cell_length_a 7.8180(3)
_cell_length_b 11.1147(3)
_cell_length_c 13.4404(2)
_cell_measurement_reflns_used 7840
_cell_measurement_temperature 93(2)
_cell_measurement_theta_max 73.2080
_cell_measurement_theta_min 3.5090
_cell_volume 1012.55(6)
_computing_cell_refinement 'CrysAlisPro 1.171.43.129a (Rigaku OD, 2024)'
_computing_data_collection 'CrysAlisPro system (CCD 43.129a 64-bit (release 29-06-2024))'
_computing_data_reduction 'CrysAlisPro 1.171.43.129a (Rigaku OD, 2024)'
_computing_molecular_graphics 'Olex2 1.5 (Dolomanov et al., 2009)'
_computing_publication_material 'Olex2 1.5 (Dolomanov et al., 2009)'
_computing_structure_refinement 'SHELXL 2018/3 (Sheldrick, 2015)'
_computing_structure_solution 'SHELXT 2018/2 (Sheldrick, 2018)'
_diffrn_ambient_temperature 93.15
_diffrn_detector_area_resol_mean 10.0000
_diffrn_measured_fraction_theta_full 0.989
_diffrn_measured_fraction_theta_max 0.989
_diffrn_measurement_device_type 'XtaLAB Synergy R, DW system, HyPix-Arc 150'
_diffrn_measurement_method '\w scans'
_diffrn_radiation_type CuK\a
_diffrn_radiation_wavelength 1.54184
_diffrn_reflns_av_R_equivalents 0.0332
_diffrn_reflns_av_unetI/netI 0.0289
_diffrn_reflns_Laue_measured_fraction_full 0.989
_diffrn_reflns_Laue_measured_fraction_max 0.989
_diffrn_reflns_limit_h_max 9
_diffrn_reflns_limit_h_min -9
_diffrn_reflns_limit_k_max 12
_diffrn_reflns_limit_k_min -13
_diffrn_reflns_limit_l_max 15
_diffrn_reflns_limit_l_min -15
_diffrn_reflns_number 11103
_diffrn_reflns_point_group_measured_fraction_full 0.989
_diffrn_reflns_point_group_measured_fraction_max 0.989
_diffrn_reflns_theta_full 66.576
_diffrn_reflns_theta_max 66.576
_diffrn_reflns_theta_min 3.580
_diffrn_source 'Rotating-anode X-ray tube'
_exptl_absorpt_coefficient_mu 33.398
_exptl_absorpt_correction_T_max 1.00000
_exptl_absorpt_correction_T_min 0.38696
_exptl_absorpt_correction_type multi-scan
_exptl_absorpt_process_details
;
CrysAlisPro 1.171.43.129a (Rigaku Oxford Diffraction, 2024)
Empirical absorption correction using spherical harmonics,
implemented in SCALE3 ABSPACK scaling algorithm.
;
_exptl_crystal_colour colourless
_exptl_crystal_colour_primary colourless
_exptl_crystal_density_diffrn 2.347
_exptl_crystal_description needle
_exptl_crystal_F_000 676
_exptl_crystal_size_max 0.31
_exptl_crystal_size_mid 0.22
_exptl_crystal_size_min 0.16
_refine_diff_density_max 1.199
_refine_diff_density_min -1.339
_refine_diff_density_rms 0.189
_refine_ls_extinction_method none
_refine_ls_goodness_of_fit_ref 1.041
_refine_ls_hydrogen_treatment constr
_refine_ls_matrix_type full
_refine_ls_number_parameters 255
_refine_ls_number_reflns 3541
_refine_ls_number_restraints 188
_refine_ls_restrained_S_all 1.023
_refine_ls_R_factor_all 0.0336
_refine_ls_R_factor_gt 0.0314
_refine_ls_shift/su_max 0.000
_refine_ls_shift/su_mean 0.000
_refine_ls_structure_factor_coef Fsqd
_refine_ls_weighting_details 'w=1/[\s^2^(Fo^2^)+(0.0670P)^2^] where P=(Fo^2^+2Fc^2^)/3'
_refine_ls_weighting_scheme calc
_refine_ls_wR_factor_gt 0.0874
_refine_ls_wR_factor_ref 0.0891
_reflns_Friedel_coverage 0.000
_reflns_number_gt 3270
_reflns_number_total 3541
_reflns_threshold_expression 'I > 2\s(I)'
_cod_data_source_file d5cc04326c2.cif
_cod_data_source_block 1_93K
_cod_depositor_comments 'Adding full bibliography for 7135041--7135042.cif.'
_cod_original_cell_volume 1012.54(5)
_cod_database_code 7135041
_shelx_shelxl_version_number 2018/3
_shelx_space_group_comment
;
The symmetry employed for this shelxl refinement is uniquely defined
by the following loop, which should always be used as a source of
symmetry information in preference to the above space-group names.
They are only intended as comments.
;
_shelx_estimated_absorpt_t_max 0.076
_shelx_estimated_absorpt_t_min 0.034
_olex2_refinement_description
;
1. Fixed Uiso
 At 1.2 times of:
  All C(H) groups, All C(H,H) groups, All N(H) groups
 At 1.5 times of:
  All C(H,H,H) groups
2. Restrained distances
 C8-C6 = C8A-C6A
 1.53 with sigma of 0.01
 C7A-C6A = C7-C6
 1.53 with sigma of 0.01
 C2A-C1A = C2-C1
 1.53 with sigma of 0.01
 C4A-C3A = C4-C3
 1.53 with sigma of 0.01
 N1-C6 = N1-C6A
 1.52 with sigma of 0.01
 C2A-C1A \\sim C2-C1
 with sigma of 0.02
 N1-C1A \\sim N1-C1
 with sigma of 0.02
 C4-C3 \\sim C4A-C3A
 with sigma of 0.02
 C5-C3 \\sim C5A-C3A
 with sigma of 0.02
 N1-C3A \\sim N1-C3
 with sigma of 0.02
 C7-C6 \\sim C7A-C6A
 with sigma of 0.02
 C8-C6 \\sim C8A-C6A
 with sigma of 0.02
 N1-C6 \\sim N1-C6A
 with sigma of 0.02
3. Uiso/Uaniso restraints and constraints
C1 \\sim C1A \\sim C2 \\sim C2A: within 2A with sigma of 0.01 and sigma for
terminal atoms of 0.02 within 2A
C3 \\sim C3A \\sim C4 \\sim C4A \\sim C5 \\sim C5A: within 2A with sigma of
0.01 and sigma for terminal atoms of 0.02 within 2A
C6 \\sim C6A \\sim C7 \\sim C7A \\sim C8 \\sim C8A: within 2A with sigma of
0.01 and sigma for terminal atoms of 0.02 within 2A
4. Same fragment restrains
{C6, C7, C8} sigma for 1-2: 0.02, 1-3: 0.02
as in
{C6A, C7A, C8A}
{C3, C4, C5} sigma for 1-2: 0.02, 1-3: 0.02
as in
{C3A, C4A, C5A}
{C1, C2} sigma for 1-2: 0.02, 1-3: 0.02
as in
{C1A, C2A}
5. Others
 Sof(C1)=Sof(H1A)=Sof(H1B)=Sof(C2)=Sof(H2A)=Sof(H2B)=Sof(H2C)=Sof(C3)=Sof(H3)=
 Sof(C4)=Sof(H4A)=Sof(H4B)=Sof(H4C)=Sof(C5)=Sof(H5A)=Sof(H5B)=Sof(H5C)=Sof(C6)=
 Sof(H6)=Sof(C7)=Sof(H7A)=Sof(H7B)=Sof(H7C)=Sof(C8)=Sof(H8A)=Sof(H8B)=Sof(H8C)=
 1-FVAR(1)
 Sof(C1A)=Sof(H1C)=Sof(H1D)=Sof(C2A)=Sof(H2D)=Sof(H2E)=Sof(H2F)=Sof(C3A)=
 Sof(H3A)=Sof(C4A)=Sof(H4D)=Sof(H4E)=Sof(H4F)=Sof(C5A)=Sof(H5D)=Sof(H5E)=
 Sof(H5F)=Sof(C6A)=Sof(H6A)=Sof(C7A)=Sof(H7D)=Sof(H7E)=Sof(H7F)=Sof(C8A)=
 Sof(H8D)=Sof(H8E)=Sof(H8F)=FVAR(1)
6.a Ternary CH refined with riding coordinates:
 N1(H1), C3(H3), C3A(H3A), C6(H6), C6A(H6A)
6.b Secondary CH2 refined with riding coordinates:
 C1(H1A,H1B), C1A(H1C,H1D)
6.c Idealised Me refined as rotating group:
 C2(H2A,H2B,H2C), C2A(H2D,H2E,H2F), C4(H4A,H4B,H4C), C5(H5A,H5B,H5C), C4A(H4D,
 H4E,H4F), C5A(H5D,H5E,H5F), C7(H7A,H7B,H7C), C8(H8A,H8B,H8C), C7A(H7D,H7E,H7F),
  C8A(H8D,H8E,H8F)
;
_olex2_submission_special_instructions 'No special instructions were received'

loop_
_space_group_symop_operation_xyz
'x, y, z'
'-x, -y, -z'

loop_
_atom_site_label
_atom_site_type_symbol
_atom_site_fract_x
_atom_site_fract_y
_atom_site_fract_z
_atom_site_U_iso_or_equiv
_atom_site_adp_type
_atom_site_occupancy
_atom_site_site_symmetry_order
_atom_site_calc_flag
_atom_site_refinement_flags_posn
_atom_site_refinement_flags_adp
_atom_site_refinement_flags_occupancy
_atom_site_disorder_assembly
_atom_site_disorder_group
Cd1 Cd 0.16952(4) 0.47401(3) 0.38107(2) 0.01231(11) Uani 1 1 d . . . . .
Cl1 Cl 0.16446(13) 0.36962(9) 0.59351(8) 0.0124(2) Uani 1 1 d . . . . .
Cd2 Cd -0.34080(4) 0.46997(3) 0.38176(2) 0.01263(11) Uani 1 1 d . . . . .
Cl2 Cl 0.49010(13) 0.30310(10) 0.38325(8) 0.0157(2) Uani 1 1 d . . . . .
Cd3 Cd -0.04526(4) 0.51776(3) 0.13154(2) 0.01594(12) Uani 1 1 d . . . . .
Cl3 Cl 0.16156(14) 0.61328(11) 0.17731(8) 0.0196(2) Uani 1 1 d . . . . .
Cl4 Cl -0.33150(13) 0.36227(10) 0.59328(8) 0.0125(2) Uani 1 1 d . . . . .
Cl5 Cl -0.00950(13) 0.32758(9) 0.35005(8) 0.0136(2) Uani 1 1 d . . . . .
Cl6 Cl -0.36597(14) 0.60353(11) 0.17729(8) 0.0211(2) Uani 1 1 d . . . . .
Cl7 Cl 0.08270(15) 0.31883(10) 0.07412(8) 0.0194(2) Uani 1 1 d . . . . .
C1 C 0.704(3) 0.192(2) 0.1339(15) 0.041(4) Uani 0.236(7) 1 d D U P A 1
H1A H 0.808818 0.210492 0.148188 0.049 Uiso 0.236(7) 1 calc R U P A 1
H1B H 0.739799 0.145413 0.083115 0.049 Uiso 0.236(7) 1 calc R U P A 1
C2 C 0.555(5) 0.327(3) 0.084(5) 0.032(6) Uani 0.236(7) 1 d D U P A 1
H2A H 0.605229 0.390770 0.026740 0.047 Uiso 0.236(7) 1 calc R U P A 1
H2B H 0.503109 0.364069 0.138269 0.047 Uiso 0.236(7) 1 calc R U P A 1
H2C H 0.462538 0.310670 0.054792 0.047 Uiso 0.236(7) 1 calc R U P A 1
C1A C 0.5721(11) 0.1875(7) 0.1246(6) 0.0409(18) Uani 0.764(7) 1 d D U P A 2
H1C H 0.640987 0.144656 0.075243 0.049 Uiso 0.764(7) 1 calc R U P A 2
H1D H 0.445577 0.196429 0.119539 0.049 Uiso 0.764(7) 1 calc R U P A 2
C2A C 0.5936(17) 0.3283(9) 0.0924(16) 0.037(3) Uani 0.764(7) 1 d D U P A 2
H2D H 0.537926 0.387315 0.023208 0.055 Uiso 0.764(7) 1 calc R U P A 2
H2E H 0.720160 0.320596 0.087841 0.055 Uiso 0.764(7) 1 calc R U P A 2
H2F H 0.536466 0.366449 0.145661 0.055 Uiso 0.764(7) 1 calc R U P A 2
N1 N 0.6391(5) 0.0965(4) 0.2410(3) 0.0273(9) Uani 1 1 d D . . . .
H1 H 0.582229 0.153930 0.283264 0.033 Uiso 1 1 calc R U . A 2
C3 C 0.809(3) -0.021(2) 0.2954(19) 0.037(4) Uani 0.236(7) 1 d D U P A 1
H3 H 0.763080 -0.097264 0.341281 0.044 Uiso 0.236(7) 1 calc R U P A 1
C4 C 0.889(8) 0.013(6) 0.376(3) 0.038(8) Uani 0.236(7) 1 d D U P A 1
H4A H 0.993612 0.041073 0.343947 0.057 Uiso 0.236(7) 1 calc R U P A 1
H4B H 0.923687 -0.067809 0.440711 0.057 Uiso 0.236(7) 1 calc R U P A 1
H4C H 0.800000 0.085239 0.392561 0.057 Uiso 0.236(7) 1 calc R U P A 1
C5 C 0.957(5) -0.082(3) 0.228(3) 0.053(7) Uani 0.236(7) 1 d D U P A 1
H5A H 0.913998 -0.050419 0.155516 0.079 Uiso 0.236(7) 1 calc R U P A 1
H5B H 0.989724 -0.180663 0.259625 0.079 Uiso 0.236(7) 1 calc R U P A 1
H5C H 1.061912 -0.053967 0.225602 0.079 Uiso 0.236(7) 1 calc R U P A 1
C3A C 0.8387(9) 0.0600(7) 0.2568(6) 0.0322(15) Uani 0.764(7) 1 d D U P A 2
H3A H 0.870411 0.145848 0.225193 0.039 Uiso 0.764(7) 1 calc R U P A 2
C4A C 0.883(2) -0.0016(17) 0.3773(9) 0.032(2) Uani 0.764(7) 1 d D U P A 2
H4D H 0.800551 0.055052 0.412548 0.048 Uiso 0.764(7) 1 calc R U P A 2
H4E H 1.004869 -0.006081 0.386486 0.048 Uiso 0.764(7) 1 calc R U P A 2
H4F H 0.871170 -0.092527 0.408797 0.048 Uiso 0.764(7) 1 calc R U P A 2
C5A C 0.9503(14) -0.0323(9) 0.1989(8) 0.042(2) Uani 0.764(7) 1 d D U P A 2
H5D H 0.901959 -0.106801 0.214193 0.062 Uiso 0.764(7) 1 calc R U P A 2
H5E H 1.073516 -0.068520 0.223353 0.062 Uiso 0.764(7) 1 calc R U P A 2
H5F H 0.946491 0.019599 0.122249 0.062 Uiso 0.764(7) 1 calc R U P A 2
C6 C 0.4729(19) 0.063(2) 0.2296(18) 0.037(4) Uani 0.236(7) 1 d D U P A 1
H6 H 0.380619 0.151764 0.195299 0.044 Uiso 0.236(7) 1 calc R U P A 1
C7 C 0.512(5) -0.011(3) 0.150(2) 0.061(6) Uani 0.236(7) 1 d D U P A 1
H7A H 0.557946 0.042589 0.083465 0.091 Uiso 0.236(7) 1 calc R U P A 1
H7B H 0.401752 -0.022125 0.136304 0.091 Uiso 0.236(7) 1 calc R U P A 1
H7C H 0.599735 -0.099513 0.181067 0.091 Uiso 0.236(7) 1 calc R U P A 1
C8 C 0.392(6) -0.011(3) 0.336(2) 0.034(6) Uani 0.236(7) 1 d D U P A 1
H8A H 0.482803 -0.093474 0.377198 0.050 Uiso 0.236(7) 1 calc R U P A 1
H8B H 0.293034 -0.035586 0.321666 0.050 Uiso 0.236(7) 1 calc R U P A 1
H8C H 0.348149 0.047287 0.376390 0.050 Uiso 0.236(7) 1 calc R U P A 1
C6A C 0.5582(9) -0.0227(6) 0.2867(6) 0.0404(18) Uani 0.764(7) 1 d D U P A 2
H6A H 0.639526 -0.098590 0.343144 0.048 Uiso 0.764(7) 1 calc R U P A 2
C7A C 0.5378(13) -0.0759(10) 0.1997(8) 0.050(2) Uani 0.764(7) 1 d D U P A 2
H7D H 0.491092 -0.152618 0.232914 0.074 Uiso 0.764(7) 1 calc R U P A 2
H7E H 0.653983 -0.104312 0.167863 0.074 Uiso 0.764(7) 1 calc R U P A 2
H7F H 0.455788 -0.003686 0.144586 0.074 Uiso 0.764(7) 1 calc R U P A 2
C8A C 0.3763(16) 0.0225(10) 0.3387(9) 0.032(2) Uani 0.764(7) 1 d D U P A 2
H8D H 0.388769 0.063995 0.386735 0.047 Uiso 0.764(7) 1 calc R U P A 2
H8E H 0.335178 -0.055931 0.378764 0.047 Uiso 0.764(7) 1 calc R U P A 2
H8F H 0.289777 0.088144 0.283332 0.047 Uiso 0.764(7) 1 calc R U P A 2

loop_
_atom_site_aniso_label
_atom_site_aniso_U_11
_atom_site_aniso_U_22
_atom_site_aniso_U_33
_atom_site_aniso_U_23
_atom_site_aniso_U_13
_atom_site_aniso_U_12
Cd1 0.01082(18) 0.01770(19) 0.01018(18) -0.00688(13) 0.00046(13) -0.00472(13)
Cl1 0.0118(5) 0.0135(4) 0.0117(5) -0.0047(4) 0.0004(4) -0.0039(4)
Cd2 0.01147(18) 0.01897(19) 0.00973(18) -0.00686(14) 0.00174(13) -0.00635(14)
Cl2 0.0129(5) 0.0182(5) 0.0193(5) -0.0115(4) 0.0016(4) -0.0042(4)
Cd3 0.01392(18) 0.02550(19) 0.01107(17) -0.00877(13) 0.00158(12) -0.00761(13)
Cl3 0.0213(5) 0.0297(5) 0.0119(5) -0.0063(4) 0.0013(4) -0.0151(4)
Cl4 0.0123(5) 0.0142(4) 0.0113(5) -0.0047(4) 0.0002(4) -0.0049(4)
Cl5 0.0131(5) 0.0154(4) 0.0146(5) -0.0081(4) 0.0006(4) -0.0043(4)
Cl6 0.0131(5) 0.0334(6) 0.0115(5) -0.0049(4) 0.0002(4) -0.0049(4)
Cl7 0.0219(5) 0.0224(5) 0.0120(5) -0.0065(4) 0.0007(4) -0.0044(4)
C1 0.032(7) 0.046(7) 0.038(7) -0.013(6) -0.004(7) -0.008(7)
C2 0.030(11) 0.048(9) 0.022(10) -0.011(8) -0.008(10) -0.018(8)
C1A 0.036(4) 0.043(4) 0.039(4) -0.019(3) -0.017(3) 0.004(3)
C2A 0.035(6) 0.055(4) 0.020(5) -0.003(3) -0.009(5) -0.024(4)
N1 0.023(2) 0.0228(18) 0.039(2) -0.0166(18) -0.0012(18) -0.0042(16)
C3 0.035(7) 0.026(6) 0.046(7) -0.017(6) -0.005(6) 0.001(6)
C4 0.033(11) 0.032(11) 0.041(11) -0.011(9) -0.010(10) 0.001(10)
C5 0.048(10) 0.047(11) 0.044(11) -0.014(10) 0.006(10) 0.003(11)
C3A 0.027(3) 0.033(3) 0.034(4) -0.011(3) 0.002(3) -0.009(3)
C4A 0.030(4) 0.027(5) 0.036(4) -0.011(4) -0.007(4) -0.003(3)
C5A 0.033(4) 0.034(5) 0.050(6) -0.014(4) 0.002(4) -0.004(4)
C6 0.029(7) 0.028(6) 0.059(7) -0.019(6) -0.001(6) -0.013(6)
C7 0.050(10) 0.047(10) 0.082(11) -0.021(9) -0.012(10) -0.011(10)
C8 0.043(10) 0.011(10) 0.049(10) -0.016(8) 0.003(9) -0.007(8)
C6A 0.029(4) 0.025(3) 0.071(5) -0.021(3) 0.005(3) -0.012(3)
C7A 0.055(5) 0.043(4) 0.062(6) -0.029(4) 0.000(5) -0.017(4)
C8A 0.037(5) 0.019(5) 0.043(4) -0.014(3) 0.012(3) -0.016(4)

loop_
_atom_type_symbol
_atom_type_description
_atom_type_scat_dispersion_real
_atom_type_scat_dispersion_imag
_atom_type_scat_source
C C 0.0181 0.0091 'International Tables Vol C Tables 4.2.6.8 and 6.1.1.4'
H H 0.0000 0.0000 'International Tables Vol C Tables 4.2.6.8 and 6.1.1.4'
Cd Cd 0.1185 4.6533 'International Tables Vol C Tables 4.2.6.8 and 6.1.1.4'
Cl Cl 0.3639 0.7018 'International Tables Vol C Tables 4.2.6.8 and 6.1.1.4'
N N 0.0311 0.0180 'International Tables Vol C Tables 4.2.6.8 and 6.1.1.4'

loop_
_geom_angle_atom_site_label_1
_geom_angle_atom_site_label_2
_geom_angle_atom_site_label_3
_geom_angle
_geom_angle_site_symmetry_1
_geom_angle_site_symmetry_3
_geom_angle_publ_flag
Cl1 Cd1 Cl1 83.08(3) . 2_566 ?
Cl1 Cd1 Cl4 84.35(3) . 2_566 ?
Cl1 Cd1 Cl5 97.18(3) . . ?
Cl2 Cd1 Cl1 89.57(3) . . ?
Cl2 Cd1 Cl1 172.46(3) . 2_566 ?
Cl2 Cd1 Cl4 87.35(3) . 2_566 ?
Cl2 Cd1 Cl5 96.27(3) . . ?
Cl3 Cd1 Cl1 170.70(4) . . ?
Cl3 Cd1 Cl1 91.46(3) . 2_566 ?
Cl3 Cd1 Cl2 96.05(3) . . ?
Cl3 Cd1 Cl4 88.50(3) . 2_566 ?
Cl3 Cd1 Cl5 89.58(3) . . ?
Cl4 Cd1 Cl1 93.58(3) 2_566 2_566 ?
Cl5 Cd1 Cl1 83.04(3) . 2_566 ?
Cl5 Cd1 Cl4 176.07(3) . 2_566 ?
Cd1 Cl1 Cd1 96.92(3) . 2_566 ?
Cd1 Cl1 Cd2 95.29(3) . 2_566 ?
Cd1 Cl1 Cd2 95.64(3) 2_566 2_566 ?
Cl2 Cd2 Cl1 173.15(3) 1_455 2_566 ?
Cl2 Cd2 Cl4 86.79(3) 1_455 2_466 ?
Cl2 Cd2 Cl4 89.46(3) 1_455 . ?
Cl2 Cd2 Cl5 98.49(3) 1_455 . ?
Cl4 Cd2 Cl1 83.69(3) . 2_566 ?
Cl4 Cd2 Cl1 92.55(3) 2_466 2_566 ?
Cl4 Cd2 Cl4 85.43(3) . 2_466 ?
Cl4 Cd2 Cl5 96.58(3) . . ?
Cl5 Cd2 Cl1 82.45(3) . 2_566 ?
Cl5 Cd2 Cl4 174.35(3) . 2_466 ?
Cl6 Cd2 Cl1 91.93(3) . 2_566 ?
Cl6 Cd2 Cl2 94.87(3) . 1_455 ?
Cl6 Cd2 Cl4 173.04(3) . . ?
Cl6 Cd2 Cl4 89.37(3) . 2_466 ?
Cl6 Cd2 Cl5 88.17(3) . . ?
Cd1 Cl2 Cd2 94.51(3) . 1_655 ?
Cl3 Cd3 Cl5 87.05(3) . . ?
Cl3 Cd3 Cl6 115.67(4) . . ?
Cl3 Cd3 Cl7 119.25(4) . . ?
Cl3 Cd3 Cl7 96.37(4) . 2_565 ?
Cl6 Cd3 Cl5 85.40(3) . . ?
Cl6 Cd3 Cl7 124.20(4) . . ?
Cl6 Cd3 Cl7 94.69(3) . 2_565 ?
Cl7 Cd3 Cl5 88.17(3) . . ?
Cl7 Cd3 Cl5 176.13(3) 2_565 . ?
Cl7 Cd3 Cl7 88.58(3) . 2_565 ?
Cd3 Cl3 Cd1 96.46(4) . . ?
Cd1 Cl4 Cd2 90.49(3) 2_566 2_466 ?
Cd2 Cl4 Cd1 96.59(3) . 2_566 ?
Cd2 Cl4 Cd2 94.57(3) . 2_466 ?
Cd1 Cl5 Cd3 85.83(3) . . ?
Cd2 Cl5 Cd1 98.79(3) . . ?
Cd2 Cl5 Cd3 87.08(3) . . ?
Cd3 Cl6 Cd2 97.72(4) . . ?
Cd3 Cl7 Cd3 91.42(3) . 2_565 ?
H1A C1 H1B 108.0 . . ?
C2 C1 H1A 109.4 . . ?
C2 C1 H1B 109.4 . . ?
C2 C1 N1 111(3) . . ?
N1 C1 H1A 109.4 . . ?
N1 C1 H1B 109.4 . . ?
C1 C2 H2A 109.5 . . ?
C1 C2 H2B 109.5 . . ?
C1 C2 H2C 109.5 . . ?
H2A C2 H2B 109.5 . . ?
H2A C2 H2C 109.5 . . ?
H2B C2 H2C 109.5 . . ?
H1C C1A H1D 108.1 . . ?
C2A C1A H1C 109.6 . . ?
C2A C1A H1D 109.6 . . ?
C2A C1A N1 110.5(8) . . ?
N1 C1A H1C 109.6 . . ?
N1 C1A H1D 109.6 . . ?
C1A C2A H2D 109.5 . . ?
C1A C2A H2E 109.5 . . ?
C1A C2A H2F 109.5 . . ?
H2D C2A H2E 109.5 . . ?
H2D C2A H2F 109.5 . . ?
H2E C2A H2F 109.5 . . ?
C1A N1 H1 104.8 . . ?
C3 N1 C1 106.3(13) . . ?
C3A N1 C1A 115.0(5) . . ?
C3A N1 H1 104.8 . . ?
C3A N1 C6A 116.3(4) . . ?
C6 N1 C1 114.3(13) . . ?
C6 N1 C3 119.7(13) . . ?
C6A N1 C1A 109.9(5) . . ?
C6A N1 H1 104.8 . . ?
N1 C3 H3 104.2 . . ?
C4 C3 N1 111(3) . . ?
C4 C3 H3 104.2 . . ?
C5 C3 N1 120(2) . . ?
C5 C3 H3 104.2 . . ?
C5 C3 C4 111.2(16) . . ?
C3 C4 H4A 109.5 . . ?
C3 C4 H4B 109.5 . . ?
C3 C4 H4C 109.5 . . ?
H4A C4 H4B 109.5 . . ?
H4A C4 H4C 109.5 . . ?
H4B C4 H4C 109.5 . . ?
C3 C5 H5A 109.5 . . ?
C3 C5 H5B 109.5 . . ?
C3 C5 H5C 109.5 . . ?
H5A C5 H5B 109.5 . . ?
H5A C5 H5C 109.5 . . ?
H5B C5 H5C 109.5 . . ?
N1 C3A H3A 107.2 . . ?
N1 C3A C4A 110.3(8) . . ?
N1 C3A C5A 112.5(6) . . ?
C4A C3A H3A 107.2 . . ?
C5A C3A H3A 107.2 . . ?
C5A C3A C4A 112.1(7) . . ?
C3A C4A H4D 109.5 . . ?
C3A C4A H4E 109.5 . . ?
C3A C4A H4F 109.5 . . ?
H4D C4A H4E 109.5 . . ?
H4D C4A H4F 109.5 . . ?
H4E C4A H4F 109.5 . . ?
C3A C5A H5D 109.5 . . ?
C3A C5A H5E 109.5 . . ?
C3A C5A H5F 109.5 . . ?
H5D C5A H5E 109.5 . . ?
H5D C5A H5F 109.5 . . ?
H5E C5A H5F 109.5 . . ?
N1 C6 H6 106.3 . . ?
N1 C6 C7 109.6(17) . . ?
N1 C6 C8 115(2) . . ?
C7 C6 H6 106.3 . . ?
C8 C6 H6 106.3 . . ?
C8 C6 C7 113.0(13) . . ?
C6 C7 H7A 109.5 . . ?
C6 C7 H7B 109.5 . . ?
C6 C7 H7C 109.5 . . ?
H7A C7 H7B 109.5 . . ?
H7A C7 H7C 109.5 . . ?
H7B C7 H7C 109.5 . . ?
C6 C8 H8A 109.5 . . ?
C6 C8 H8B 109.5 . . ?
C6 C8 H8C 109.5 . . ?
H8A C8 H8B 109.5 . . ?
H8A C8 H8C 109.5 . . ?
H8B C8 H8C 109.5 . . ?
N1 C6A H6A 108.1 . . ?
N1 C6A C7A 112.7(6) . . ?
C7A C6A H6A 108.1 . . ?
C8A C6A N1 109.1(6) . . ?
C8A C6A H6A 108.1 . . ?
C8A C6A C7A 110.5(7) . . ?
C6A C7A H7D 109.5 . . ?
C6A C7A H7E 109.5 . . ?
C6A C7A H7F 109.5 . . ?
H7D C7A H7E 109.5 . . ?
H7D C7A H7F 109.5 . . ?
H7E C7A H7F 109.5 . . ?
C6A C8A H8D 109.5 . . ?
C6A C8A H8E 109.5 . . ?
C6A C8A H8F 109.5 . . ?
H8D C8A H8E 109.5 . . ?
H8D C8A H8F 109.5 . . ?
H8E C8A H8F 109.5 . . ?

loop_
_geom_bond_atom_site_label_1
_geom_bond_atom_site_label_2
_geom_bond_distance
_geom_bond_site_symmetry_2
_geom_bond_publ_flag
Cd1 Cl1 2.6233(10) . ?
Cd1 Cl1 2.6811(10) 2_566 ?
Cd1 Cl2 2.5925(10) . ?
Cd1 Cl3 2.5553(10) . ?
Cd1 Cl4 2.6775(10) 2_566 ?
Cd1 Cl5 2.6417(10) . ?
Cl1 Cd2 2.7212(10) 2_566 ?
Cd2 Cl2 2.6023(10) 1_455 ?
Cd2 Cl4 2.6949(10) 2_466 ?
Cd2 Cl4 2.6130(10) . ?
Cd2 Cl5 2.6316(10) . ?
Cd2 Cl6 2.5535(10) . ?
Cd3 Cl3 2.4569(10) . ?
Cd3 Cl5 2.8446(10) . ?
Cd3 Cl6 2.4588(11) . ?
Cd3 Cl7 2.4833(10) . ?
Cd3 Cl7 2.6308(10) 2_565 ?
C1 H1A 0.9700 . ?
C1 H1B 0.9700 . ?
C1 C2 1.522(9) . ?
C1 N1 1.550(16) . ?
C2 H2A 0.9600 . ?
C2 H2B 0.9600 . ?
C2 H2C 0.9600 . ?
C1A H1C 0.9700 . ?
C1A H1D 0.9700 . ?
C1A C2A 1.511(8) . ?
C1A N1 1.537(7) . ?
C2A H2D 0.9600 . ?
C2A H2E 0.9600 . ?
C2A H2F 0.9600 . ?
N1 H1 0.9800 . ?
N1 C3 1.539(15) . ?
N1 C3A 1.499(7) . ?
N1 C6 1.504(9) . ?
N1 C6A 1.528(6) . ?
C3 H3 0.9800 . ?
C3 C4 1.529(9) . ?
C3 C5 1.522(19) . ?
C4 H4A 0.9600 . ?
C4 H4B 0.9600 . ?
C4 H4C 0.9600 . ?
C5 H5A 0.9600 . ?
C5 H5B 0.9600 . ?
C5 H5C 0.9600 . ?
C3A H3A 0.9800 . ?
C3A C4A 1.526(8) . ?
C3A C5A 1.510(10) . ?
C4A H4D 0.9600 . ?
C4A H4E 0.9600 . ?
C4A H4F 0.9600 . ?
C5A H5D 0.9600 . ?
C5A H5E 0.9600 . ?
C5A H5F 0.9600 . ?
C6 H6 0.9800 . ?
C6 C7 1.535(9) . ?
C6 C8 1.518(9) . ?
C7 H7A 0.9600 . ?
C7 H7B 0.9600 . ?
C7 H7C 0.9600 . ?
C8 H8A 0.9600 . ?
C8 H8B 0.9600 . ?
C8 H8C 0.9600 . ?
C6A H6A 0.9800 . ?
C6A C7A 1.549(7) . ?
C6A C8A 1.518(8) . ?
C7A H7D 0.9600 . ?
C7A H7E 0.9600 . ?
C7A H7F 0.9600 . ?
C8A H8D 0.9600 . ?
C8A H8E 0.9600 . ?
C8A H8F 0.9600 . ?

loop_
_geom_torsion_atom_site_label_1
_geom_torsion_atom_site_label_2
_geom_torsion_atom_site_label_3
_geom_torsion_atom_site_label_4
_geom_torsion
_geom_torsion_site_symmetry_1
_geom_torsion_site_symmetry_2
_geom_torsion_site_symmetry_3
_geom_torsion_site_symmetry_4
_geom_torsion_publ_flag
C1 N1 C3 C4 94(3) . . . . ?
C1 N1 C3 C5 -39(3) . . . . ?
C1 N1 C6 C7 61(2) . . . . ?
C1 N1 C6 C8 -171.2(18) . . . . ?
C2 C1 N1 C3 -168(3) . . . . ?
C2 C1 N1 C6 57(3) . . . . ?
C1A N1 C3A C4A 167.2(7) . . . . ?
C1A N1 C3A C5A -66.9(7) . . . . ?
C1A N1 C6A C7A 35.2(7) . . . . ?
C1A N1 C6A C8A -88.0(8) . . . . ?
C2A C1A N1 C3A -66.4(9) . . . . ?
C2A C1A N1 C6A 160.1(8) . . . . ?
C3 N1 C6 C7 -67(2) . . . . ?
C3 N1 C6 C8 61(2) . . . . ?
C3A N1 C6A C7A -97.6(7) . . . . ?
C3A N1 C6A C8A 139.2(7) . . . . ?
C6 N1 C3 C4 -135(3) . . . . ?
C6 N1 C3 C5 93(3) . . . . ?
C6A N1 C3A C4A -62.4(9) . . . . ?
C6A N1 C3A C5A 63.6(7) . . . . ?
